data_4065830
loop_
_publ_author_name
'Kahnes, Marcel'
'G\"orls, Helmar'
'Gonz\'alez, Leticia'
'Westerhausen, Matthias'

_publ_section_title
;
 Synthesis and Catalytic Reactivity of
 Bis(alkylzinc)-hydride-di(2-pyridylmethyl)amides
;
_journal_issue 14
_journal_name_full Organometallics
_journal_page_first 3098
_journal_paper_doi 10.1021/om100153z
_journal_volume 29
_journal_year 2010
_chemical_formula_moiety 'C26 H51 N3 Si4 Zn2'
_chemical_formula_sum 'C26 H51 N3 Si4 Zn2'
_chemical_formula_weight 648.80
_chemical_name_systematic
; 
 ? 
;
_space_group_IT_number 2
_symmetry_cell_setting triclinic
_symmetry_space_group_name_Hall '-P 1'
_symmetry_space_group_name_H-M 'P -1'
_atom_sites_solution_hydrogens geom
_atom_sites_solution_primary direct
_atom_sites_solution_secondary difmap
_audit_creation_method SHELXL-97
_cell_angle_alpha 71.470(2)
_cell_angle_beta 75.791(2)
_cell_angle_gamma 70.081(2)
_cell_formula_units_Z 2
_cell_length_a 9.1445(3)
_cell_length_b 13.1954(4)
_cell_length_c 16.4616(5)
_cell_measurement_reflns_used 12501
_cell_measurement_temperature 183(2)
_cell_measurement_theta_max 27.48
_cell_measurement_theta_min 1.70
_cell_volume 1749.60(10)
_computing_cell_refinement DENZO
_computing_data_collection COLLECT
_computing_data_reduction DENZO
_computing_molecular_graphics SHELXTL/PC
_computing_publication_material SHELXL-97
_computing_structure_refinement 'SHELXL-97 (Sheldrick, 1997)'
_computing_structure_solution 'SHELXS-97 (Sheldrick, 1990)'
_diffrn_ambient_temperature 183(2)
_diffrn_measured_fraction_theta_full 0.989
_diffrn_measured_fraction_theta_max 0.989
_diffrn_measurement_device_type KappaCCD
_diffrn_measurement_method 'phi- + omega-scan'
_diffrn_radiation_monochromator graphite
_diffrn_radiation_source 'fine-focus sealed tube'
_diffrn_radiation_type MoK\a
_diffrn_radiation_wavelength 0.71073
_diffrn_reflns_av_R_equivalents 0.0305
_diffrn_reflns_av_sigmaI/netI 0.0614
_diffrn_reflns_limit_h_max 11
_diffrn_reflns_limit_h_min -11
_diffrn_reflns_limit_k_max 17
_diffrn_reflns_limit_k_min -16
_diffrn_reflns_limit_l_max 21
_diffrn_reflns_limit_l_min -21
_diffrn_reflns_number 12501
_diffrn_reflns_theta_full 27.48
_diffrn_reflns_theta_max 27.48
_diffrn_reflns_theta_min 1.70
_exptl_absorpt_coefficient_mu 1.526
_exptl_absorpt_correction_type none
_exptl_crystal_colour colourless
_exptl_crystal_density_diffrn 1.232
_exptl_crystal_density_method 'not measured'
_exptl_crystal_description prism
_exptl_crystal_F_000 688
_exptl_crystal_size_max 0.05
_exptl_crystal_size_mid 0.05
_exptl_crystal_size_min 0.04
_refine_diff_density_max 0.367
_refine_diff_density_min -0.519
_refine_diff_density_rms 0.073
_refine_ls_extinction_method none
_refine_ls_goodness_of_fit_ref 1.021
_refine_ls_hydrogen_treatment mixed
_refine_ls_matrix_type full
_refine_ls_number_parameters 332
_refine_ls_number_reflns 7927
_refine_ls_number_restraints 0
_refine_ls_restrained_S_all 1.021
_refine_ls_R_factor_all 0.0691
_refine_ls_R_factor_gt 0.0414
_refine_ls_shift/su_max 0.002
_refine_ls_shift/su_mean 0.000
_refine_ls_structure_factor_coef Fsqd
_refine_ls_weighting_details 'calc w=1/[\s^2^(Fo^2^)+(0.0429P)^2^+0.2027P] where P=(Fo^2^+2Fc^2^)/3'
_refine_ls_weighting_scheme calc
_refine_ls_wR_factor_gt 0.0866
_refine_ls_wR_factor_ref 0.0959
_reflns_number_gt 5868
_reflns_number_total 7927
_reflns_threshold_expression >2sigma(I)
_cod_data_source_file om100153z_si_002.cif
_cod_data_source_block FO3889
_cod_depositor_comments
;
The following automatic conversions were performed:

'_exptl_absorpt_correction_type' value 'NONE' changed to 'none'
according to /home/saulius/struct/CIF-dictionaries/cif_core.dic
dictionary named 'cif_core.dic' version 2.4.1 from 2010-06-29.

Automatic conversion script
Id: cif_fix_values 1715 2011-07-08 13:25:40Z adriana 
;
_cod_original_cell_volume 1749.60(9)
_cod_database_code 4065830

loop_
_symmetry_equiv_pos_as_xyz
'x, y, z'
'-x, -y, -z'

loop_
_atom_site_label
_atom_site_type_symbol
_atom_site_fract_x
_atom_site_fract_y
_atom_site_fract_z
_atom_site_U_iso_or_equiv
_atom_site_adp_type
_atom_site_occupancy
_atom_site_symmetry_multiplicity
_atom_site_calc_flag
_atom_site_refinement_flags
Zn1 Zn 0.67750(3) 0.36154(2) 0.752983(18) 0.02743(9) Uani 1 1 d .
Zn2 Zn 0.79024(3) 0.15375(2) 0.743602(17) 0.02600(9) Uani 1 1 d .
Si1 Si 0.58248(10) 0.59701(7) 0.79032(6) 0.0405(2) Uani 1 1 d .
Si2 Si 0.35394(9) 0.43890(7) 0.86837(5) 0.0377(2) Uani 1 1 d .
Si3 Si 0.64053(9) 0.05793(7) 0.64539(5) 0.03426(19) Uani 1 1 d .
Si4 Si 0.99241(9) -0.06826(6) 0.68994(5) 0.03386(18) Uani 1 1 d .
N1 N 0.7740(3) 0.41033(19) 0.61818(14) 0.0362(6) Uani 1 1 d .
N2 N 0.9055(2) 0.25789(17) 0.75349(13) 0.0268(5) Uani 1 1 d .
N3 N 0.8010(3) 0.09854(18) 0.87894(13) 0.0310(5) Uani 1 1 d .
C1 C 0.6941(5) 0.4654(3) 0.55113(19) 0.0522(9) Uani 1 1 d .
H1A H 0.5857 0.5038 0.5630 0.063 Uiso 1 1 calc R
C2 C 0.7614(6) 0.4691(3) 0.4663(2) 0.0656(11) Uani 1 1 d .
H2A H 0.7013 0.5093 0.4205 0.079 Uiso 1 1 calc R
C3 C 0.9163(6) 0.4135(3) 0.4497(2) 0.0688(13) Uani 1 1 d .
H3A H 0.9655 0.4135 0.3917 0.083 Uiso 1 1 calc R
C4 C 1.0017(5) 0.3571(3) 0.5172(2) 0.0545(10) Uani 1 1 d .
H4A H 1.1101 0.3182 0.5060 0.065 Uiso 1 1 calc R
C5 C 0.9274(4) 0.3576(2) 0.60227(18) 0.0373(7) Uani 1 1 d .
C6 C 1.0119(3) 0.3006(2) 0.67900(19) 0.0381(7) Uani 1 1 d .
H6A H 1.1036 0.2384 0.6657 0.046 Uiso 1 1 calc R
H6B H 1.0508 0.3540 0.6924 0.046 Uiso 1 1 calc R
C7 C 0.9710(3) 0.2187(2) 0.83334(18) 0.0372(7) Uani 1 1 d .
H7A H 0.9712 0.2834 0.8515 0.045 Uiso 1 1 calc R
H7B H 1.0813 0.1723 0.8236 0.045 Uiso 1 1 calc R
C8 C 0.8766(3) 0.1513(2) 0.90399(17) 0.0326(6) Uani 1 1 d .
C9 C 0.8686(4) 0.1425(2) 0.99129(18) 0.0444(8) Uani 1 1 d .
H9A H 0.9196 0.1826 1.0083 0.053 Uiso 1 1 calc R
C10 C 0.7859(4) 0.0751(3) 1.05295(19) 0.0527(9) Uani 1 1 d .
H10A H 0.7798 0.0681 1.1129 0.063 Uiso 1 1 calc R
C11 C 0.7124(4) 0.0183(3) 1.02695(19) 0.0488(9) Uani 1 1 d .
H11A H 0.6568 -0.0299 1.0684 0.059 Uiso 1 1 calc R
C12 C 0.7211(3) 0.0327(2) 0.94008(18) 0.0404(7) Uani 1 1 d .
H12A H 0.6685 -0.0053 0.9220 0.049 Uiso 1 1 calc R
C13 C 0.5526(3) 0.4573(2) 0.83379(16) 0.0292(6) Uani 1 1 d .
H13A H 0.6036 0.4236 0.8872 0.035 Uiso 1 1 calc R
C14 C 0.4862(5) 0.6920(3) 0.8645(3) 0.0796(14) Uani 1 1 d .
H14A H 0.3725 0.7191 0.8634 0.119 Uiso 1 1 calc R
H14B H 0.5299 0.7556 0.8450 0.119 Uiso 1 1 calc R
H14C H 0.5059 0.6510 0.9237 0.119 Uiso 1 1 calc R
C15 C 0.7979(4) 0.5817(3) 0.7723(3) 0.0744(13) Uani 1 1 d .
H15A H 0.8535 0.5326 0.7337 0.112 Uiso 1 1 calc R
H15B H 0.8373 0.5494 0.8279 0.112 Uiso 1 1 calc R
H15C H 0.8159 0.6551 0.7457 0.112 Uiso 1 1 calc R
C16 C 0.5073(6) 0.6712(3) 0.6850(3) 0.0801(13) Uani 1 1 d .
H16A H 0.5767 0.6366 0.6394 0.120 Uiso 1 1 calc R
H16B H 0.5049 0.7497 0.6700 0.120 Uiso 1 1 calc R
H16C H 0.4007 0.6662 0.6902 0.120 Uiso 1 1 calc R
C17 C 0.2226(5) 0.5273(3) 0.9432(3) 0.0737(12) Uani 1 1 d .
H17A H 0.1981 0.6061 0.9111 0.111 Uiso 1 1 calc R
H17B H 0.2766 0.5158 0.9913 0.111 Uiso 1 1 calc R
H17C H 0.1248 0.5059 0.9660 0.111 Uiso 1 1 calc R
C18 C 0.3630(4) 0.2894(3) 0.9281(2) 0.0593(10) Uani 1 1 d .
H18A H 0.4207 0.2411 0.8892 0.089 Uiso 1 1 calc R
H18B H 0.2559 0.2823 0.9479 0.089 Uiso 1 1 calc R
H18C H 0.4171 0.2672 0.9782 0.089 Uiso 1 1 calc R
C19 C 0.2533(4) 0.4723(4) 0.7727(3) 0.0687(11) Uani 1 1 d .
H19A H 0.3191 0.4267 0.7330 0.103 Uiso 1 1 calc R
H19B H 0.2367 0.5515 0.7425 0.103 Uiso 1 1 calc R
H19C H 0.1515 0.4562 0.7926 0.103 Uiso 1 1 calc R
C20 C 0.8320(3) 0.0600(2) 0.66156(15) 0.0259(5) Uani 1 1 d .
H20A H 0.8756 0.1036 0.6046 0.031 Uiso 1 1 calc R
C21 C 0.5346(4) 0.1963(3) 0.5796(2) 0.0547(9) Uani 1 1 d .
H21A H 0.5959 0.2126 0.5217 0.082 Uiso 1 1 calc R
H21B H 0.5213 0.2544 0.6081 0.082 Uiso 1 1 calc R
H21C H 0.4310 0.1943 0.5746 0.082 Uiso 1 1 calc R
C22 C 0.6537(4) -0.0488(3) 0.5896(2) 0.0581(9) Uani 1 1 d .
H22A H 0.7223 -0.0371 0.5335 0.087 Uiso 1 1 calc R
H22B H 0.5484 -0.0417 0.5803 0.087 Uiso 1 1 calc R
H22C H 0.6972 -0.1236 0.6256 0.087 Uiso 1 1 calc R
C23 C 0.5102(4) 0.0285(3) 0.7533(2) 0.0532(9) Uani 1 1 d .
H23A H 0.4909 0.0876 0.7819 0.080 Uiso 1 1 calc R
H23B H 0.5623 -0.0435 0.7900 0.080 Uiso 1 1 calc R
H23C H 0.4098 0.0259 0.7441 0.080 Uiso 1 1 calc R
C24 C 1.1665(4) -0.0296(3) 0.6984(2) 0.0544(9) Uani 1 1 d .
H24A H 1.1371 0.0107 0.7434 0.082 Uiso 1 1 calc R
H24B H 1.2004 0.0180 0.6426 0.082 Uiso 1 1 calc R
H24C H 1.2529 -0.0974 0.7135 0.082 Uiso 1 1 calc R
C25 C 0.9373(5) -0.1631(3) 0.7966(2) 0.0607(10) Uani 1 1 d .
H25A H 0.8370 -0.1752 0.7974 0.091 Uiso 1 1 calc R
H25B H 0.9267 -0.1290 0.8435 0.091 Uiso 1 1 calc R
H25C H 1.0194 -0.2347 0.8049 0.091 Uiso 1 1 calc R
C26 C 1.0630(4) -0.1521(3) 0.6076(2) 0.0534(9) Uani 1 1 d .
H26A H 0.9795 -0.1818 0.6058 0.080 Uiso 1 1 calc R
H26B H 1.1561 -0.2140 0.6237 0.080 Uiso 1 1 calc R
H26C H 1.0904 -0.1044 0.5504 0.080 Uiso 1 1 calc R
H1 H 0.603(3) 0.262(2) 0.7441(17) 0.040(8) Uiso 1 1 d .

loop_
_atom_site_aniso_label
_atom_site_aniso_U_11
_atom_site_aniso_U_22
_atom_site_aniso_U_33
_atom_site_aniso_U_23
_atom_site_aniso_U_13
_atom_site_aniso_U_12
Zn1 0.02744(17) 0.02695(16) 0.02638(16) -0.00869(12) -0.00183(12) -0.00580(13)
Zn2 0.02860(17) 0.02653(16) 0.02434(15) -0.00823(12) -0.00210(12) -0.00951(13)
Si1 0.0384(5) 0.0312(4) 0.0517(5) -0.0186(4) 0.0010(4) -0.0080(4)
Si2 0.0293(4) 0.0453(5) 0.0352(4) -0.0115(3) 0.0018(3) -0.0103(4)
Si3 0.0330(4) 0.0463(5) 0.0287(4) -0.0096(3) -0.0059(3) -0.0170(4)
Si4 0.0367(4) 0.0325(4) 0.0347(4) -0.0150(3) -0.0097(3) -0.0038(4)
N1 0.0465(15) 0.0380(13) 0.0254(11) -0.0059(10) -0.0034(10) -0.0173(12)
N2 0.0246(11) 0.0294(11) 0.0268(11) -0.0075(9) -0.0017(9) -0.0097(9)
N3 0.0348(13) 0.0326(12) 0.0223(11) -0.0066(9) -0.0019(9) -0.0077(10)
C1 0.073(2) 0.052(2) 0.0351(16) -0.0013(14) -0.0168(16) -0.0258(19)
C2 0.111(4) 0.070(3) 0.0295(17) -0.0033(16) -0.012(2) -0.050(3)
C3 0.129(4) 0.070(3) 0.0243(17) -0.0136(16) 0.013(2) -0.065(3)
C4 0.077(2) 0.0449(18) 0.0456(19) -0.0244(15) 0.0250(18) -0.0345(18)
C5 0.0496(18) 0.0291(14) 0.0339(15) -0.0113(12) 0.0121(13) -0.0221(14)
C6 0.0300(15) 0.0353(15) 0.0482(17) -0.0137(13) 0.0048(13) -0.0132(13)
C7 0.0384(16) 0.0328(15) 0.0457(16) -0.0112(12) -0.0142(13) -0.0102(13)
C8 0.0329(15) 0.0289(14) 0.0323(14) -0.0116(11) -0.0128(12) 0.0045(12)
C9 0.056(2) 0.0384(16) 0.0379(16) -0.0211(13) -0.0226(14) 0.0087(15)
C10 0.060(2) 0.0509(19) 0.0237(14) -0.0102(14) -0.0073(14) 0.0139(17)
C11 0.0464(19) 0.0501(19) 0.0284(15) -0.0039(14) 0.0015(13) 0.0021(16)
C12 0.0381(16) 0.0409(17) 0.0316(15) -0.0043(12) 0.0002(12) -0.0066(14)
C13 0.0270(14) 0.0317(14) 0.0274(13) -0.0099(11) -0.0065(11) -0.0026(12)
C14 0.085(3) 0.056(2) 0.106(3) -0.056(2) 0.016(3) -0.019(2)
C15 0.051(2) 0.067(3) 0.116(3) -0.040(2) 0.014(2) -0.033(2)
C16 0.111(4) 0.039(2) 0.077(3) 0.0088(19) -0.030(3) -0.017(2)
C17 0.054(2) 0.080(3) 0.078(3) -0.037(2) 0.030(2) -0.021(2)
C18 0.065(2) 0.058(2) 0.056(2) -0.0138(17) 0.0112(18) -0.0326(19)
C19 0.043(2) 0.092(3) 0.078(3) -0.017(2) -0.0266(19) -0.021(2)
C20 0.0273(13) 0.0288(13) 0.0229(12) -0.0087(10) -0.0040(10) -0.0076(11)
C21 0.0448(19) 0.068(2) 0.0455(18) -0.0104(16) -0.0191(15) -0.0045(17)
C22 0.064(2) 0.072(2) 0.059(2) -0.0249(18) -0.0162(18) -0.033(2)
C23 0.0443(19) 0.084(3) 0.0435(18) -0.0161(17) 0.0021(15) -0.0399(19)
C24 0.0384(18) 0.061(2) 0.071(2) -0.0325(18) -0.0187(16) -0.0012(16)
C25 0.080(3) 0.0374(18) 0.052(2) -0.0053(15) -0.0134(19) -0.0038(18)
C26 0.053(2) 0.053(2) 0.060(2) -0.0346(17) -0.0117(16) -0.0010(17)

loop_
_atom_type_symbol
_atom_type_description
_atom_type_scat_dispersion_real
_atom_type_scat_dispersion_imag
_atom_type_scat_source
C C 0.0033 0.0016 'International Tables Vol C Tables 4.2.6.8 and 6.1.1.4'
H H 0.0000 0.0000 'International Tables Vol C Tables 4.2.6.8 and 6.1.1.4'
N N 0.0061 0.0033 'International Tables Vol C Tables 4.2.6.8 and 6.1.1.4'
Si Si 0.0817 0.0704 'International Tables Vol C Tables 4.2.6.8 and 6.1.1.4'
Zn Zn 0.2839 1.4301 'International Tables Vol C Tables 4.2.6.8 and 6.1.1.4'

loop_
_geom_angle_atom_site_label_1
_geom_angle_atom_site_label_2
_geom_angle_atom_site_label_3
_geom_angle
C13 Zn1 N2 128.28(10)
C13 Zn1 N1 129.21(10)
N2 Zn1 N1 79.39(9)
C13 Zn1 Zn2 142.76(7)
N2 Zn1 Zn2 50.42(6)
N1 Zn1 Zn2 88.01(6)
C13 Zn1 H1 118.5(9)
N2 Zn1 H1 94.2(9)
N1 Zn1 H1 96.7(9)
Zn2 Zn1 H1 43.7(9)
C20 Zn2 N2 132.37(9)
C20 Zn2 N3 127.59(9)
N2 Zn2 N3 79.93(8)
C20 Zn2 Zn1 141.31(7)
N2 Zn2 Zn1 50.72(6)
N3 Zn2 Zn1 90.63(6)
C20 Zn2 H1 115.5(9)
N2 Zn2 H1 92.0(9)
N3 Zn2 H1 99.6(9)
Zn1 Zn2 H1 41.3(9)
C13 Si1 C16 111.89(16)
C13 Si1 C15 108.70(15)
C16 Si1 C15 108.4(2)
C13 Si1 C14 114.36(15)
C16 Si1 C14 106.8(2)
C15 Si1 C14 106.4(2)
C13 Si2 C19 111.18(14)
C13 Si2 C17 113.37(16)
C19 Si2 C17 108.0(2)
C13 Si2 C18 110.96(15)
C19 Si2 C18 106.29(19)
C17 Si2 C18 106.69(17)
C20 Si3 C21 111.05(14)
C20 Si3 C22 114.40(15)
C21 Si3 C22 106.88(17)
C20 Si3 C23 110.14(13)
C21 Si3 C23 107.01(16)
C22 Si3 C23 107.01(15)
C20 Si4 C25 112.37(14)
C20 Si4 C24 108.74(14)
C25 Si4 C24 107.63(18)
C20 Si4 C26 114.20(14)
C25 Si4 C26 107.22(16)
C24 Si4 C26 106.33(16)
C5 N1 C1 119.0(3)
C5 N1 Zn1 112.15(18)
C1 N1 Zn1 127.2(2)
C7 N2 C6 112.5(2)
C7 N2 Zn2 112.51(15)
C6 N2 Zn2 119.47(18)
C7 N2 Zn1 118.34(17)
C6 N2 Zn1 111.50(16)
Zn2 N2 Zn1 78.85(7)
C8 N3 C12 118.8(2)
C8 N3 Zn2 113.15(16)
C12 N3 Zn2 127.1(2)
N1 C1 C2 123.2(4)
N1 C1 H1A 118.4
C2 C1 H1A 118.4
C3 C2 C1 118.2(4)
C3 C2 H2A 120.9
C1 C2 H2A 120.9
C2 C3 C4 119.9(3)
C2 C3 H3A 120.1
C4 C3 H3A 120.1
C3 C4 C5 119.4(4)
C3 C4 H4A 120.3
C5 C4 H4A 120.3
N1 C5 C4 120.3(3)
N1 C5 C6 116.8(2)
C4 C5 C6 122.9(3)
N2 C6 C5 109.7(2)
N2 C6 H6A 109.7
C5 C6 H6A 109.7
N2 C6 H6B 109.7
C5 C6 H6B 109.7
H6A C6 H6B 108.2
N2 C7 C8 110.7(2)
N2 C7 H7A 109.5
C8 C7 H7A 109.5
N2 C7 H7B 109.5
C8 C7 H7B 109.5
H7A C7 H7B 108.1
N3 C8 C9 121.0(3)
N3 C8 C7 116.6(2)
C9 C8 C7 122.4(3)
C10 C9 C8 119.4(3)
C10 C9 H9A 120.3
C8 C9 H9A 120.3
C11 C10 C9 119.4(3)
C11 C10 H10A 120.3
C9 C10 H10A 120.3
C12 C11 C10 118.4(3)
C12 C11 H11A 120.8
C10 C11 H11A 120.8
N3 C12 C11 122.9(3)
N3 C12 H12A 118.5
C11 C12 H12A 118.5
Si2 C13 Si1 121.45(15)
Si2 C13 Zn1 109.17(13)
Si1 C13 Zn1 109.77(12)
Si2 C13 H13A 105.0
Si1 C13 H13A 105.0
Zn1 C13 H13A 105.0
Si1 C14 H14A 109.5
Si1 C14 H14B 109.5
H14A C14 H14B 109.5
Si1 C14 H14C 109.5
H14A C14 H14C 109.5
H14B C14 H14C 109.5
Si1 C15 H15A 109.5
Si1 C15 H15B 109.5
H15A C15 H15B 109.5
Si1 C15 H15C 109.5
H15A C15 H15C 109.5
H15B C15 H15C 109.5
Si1 C16 H16A 109.5
Si1 C16 H16B 109.5
H16A C16 H16B 109.5
Si1 C16 H16C 109.5
H16A C16 H16C 109.5
H16B C16 H16C 109.5
Si2 C17 H17A 109.5
Si2 C17 H17B 109.5
H17A C17 H17B 109.5
Si2 C17 H17C 109.5
H17A C17 H17C 109.5
H17B C17 H17C 109.5
Si2 C18 H18A 109.5
Si2 C18 H18B 109.5
H18A C18 H18B 109.5
Si2 C18 H18C 109.5
H18A C18 H18C 109.5
H18B C18 H18C 109.5
Si2 C19 H19A 109.5
Si2 C19 H19B 109.5
H19A C19 H19B 109.5
Si2 C19 H19C 109.5
H19A C19 H19C 109.5
H19B C19 H19C 109.5
Si4 C20 Si3 122.26(14)
Si4 C20 Zn2 110.50(13)
Si3 C20 Zn2 107.85(12)
Si4 C20 H20A 104.9
Si3 C20 H20A 104.9
Zn2 C20 H20A 104.9
Si3 C21 H21A 109.5
Si3 C21 H21B 109.5
H21A C21 H21B 109.5
Si3 C21 H21C 109.5
H21A C21 H21C 109.5
H21B C21 H21C 109.5
Si3 C22 H22A 109.5
Si3 C22 H22B 109.5
H22A C22 H22B 109.5
Si3 C22 H22C 109.5
H22A C22 H22C 109.5
H22B C22 H22C 109.5
Si3 C23 H23A 109.5
Si3 C23 H23B 109.5
H23A C23 H23B 109.5
Si3 C23 H23C 109.5
H23A C23 H23C 109.5
H23B C23 H23C 109.5
Si4 C24 H24A 109.5
Si4 C24 H24B 109.5
H24A C24 H24B 109.5
Si4 C24 H24C 109.5
H24A C24 H24C 109.5
H24B C24 H24C 109.5
Si4 C25 H25A 109.5
Si4 C25 H25B 109.5
H25A C25 H25B 109.5
Si4 C25 H25C 109.5
H25A C25 H25C 109.5
H25B C25 H25C 109.5
Si4 C26 H26A 109.5
Si4 C26 H26B 109.5
H26A C26 H26B 109.5
Si4 C26 H26C 109.5
H26A C26 H26C 109.5
H26B C26 H26C 109.5

loop_
_geom_bond_atom_site_label_1
_geom_bond_atom_site_label_2
_geom_bond_distance
Zn1 C13 2.003(3)
Zn1 N2 2.068(2)
Zn1 N1 2.153(2)
Zn1 Zn2 2.6210(4)
Zn1 H1 1.74(3)
Zn2 C20 1.997(3)
Zn2 N2 2.059(2)
Zn2 N3 2.129(2)
Zn2 H1 1.82(3)
Si1 C13 1.842(3)
Si1 C16 1.867(4)
Si1 C15 1.868(4)
Si1 C14 1.879(4)
Si2 C13 1.841(3)
Si2 C19 1.875(4)
Si2 C17 1.884(4)
Si2 C18 1.887(3)
Si3 C20 1.845(3)
Si3 C21 1.870(3)
Si3 C22 1.870(3)
Si3 C23 1.888(3)
Si4 C20 1.837(3)
Si4 C25 1.871(3)
Si4 C24 1.876(3)
Si4 C26 1.875(3)
N1 C5 1.338(4)
N1 C1 1.344(4)
N2 C7 1.448(3)
N2 C6 1.455(3)
N3 C8 1.335(4)
N3 C12 1.348(3)
C1 C2 1.373(5)
C1 H1A 0.9500
C2 C3 1.360(6)
C2 H2A 0.9500
C3 C4 1.379(6)
C3 H3A 0.9500
C4 C5 1.400(4)
C4 H4A 0.9500
C5 C6 1.496(4)
C6 H6A 0.9900
C6 H6B 0.9900
C7 C8 1.504(4)
C7 H7A 0.9900
C7 H7B 0.9900
C8 C9 1.390(4)
C9 C10 1.379(4)
C9 H9A 0.9500
C10 C11 1.373(5)
C10 H10A 0.9500
C11 C12 1.367(4)
C11 H11A 0.9500
C12 H12A 0.9500
C13 H13A 1.0000
C14 H14A 0.9800
C14 H14B 0.9800
C14 H14C 0.9800
C15 H15A 0.9800
C15 H15B 0.9800
C15 H15C 0.9800
C16 H16A 0.9800
C16 H16B 0.9800
C16 H16C 0.9800
C17 H17A 0.9800
C17 H17B 0.9800
C17 H17C 0.9800
C18 H18A 0.9800
C18 H18B 0.9800
C18 H18C 0.9800
C19 H19A 0.9800
C19 H19B 0.9800
C19 H19C 0.9800
C20 H20A 1.0000
C21 H21A 0.9800
C21 H21B 0.9800
C21 H21C 0.9800
C22 H22A 0.9800
C22 H22B 0.9800
C22 H22C 0.9800
C23 H23A 0.9800
C23 H23B 0.9800
C23 H23C 0.9800
C24 H24A 0.9800
C24 H24B 0.9800
C24 H24C 0.9800
C25 H25A 0.9800
C25 H25B 0.9800
C25 H25C 0.9800
C26 H26A 0.9800
C26 H26B 0.9800
C26 H26C 0.9800
